data_2210777
loop_
_publ_author_name
'Kooijman, Huub'

_publ_section_title
;
 Hexakis(<i>N</i>-methyl-1<i>H</i>-imidazole-\k<i>N</i>^3^)manganese(II)
 dibromide dihydrate
;
_journal_coeditor_code SG2063
_journal_issue 10
_journal_name_full 'Acta Crystallographica Section E'
_journal_page_first m2681
_journal_page_last m2682
_journal_paper_doi 10.1107/S160053680603741X
_journal_volume 62
_journal_year 2006
_chemical_formula_iupac '[Mn (C4 H6 N2)6] Br2, 2H2 O'
_chemical_formula_moiety 'C24 H36 Mn N12, 2Br -, 2H2 O'
_chemical_formula_sum 'C24 H40 Br2 Mn N12 O2'
_chemical_formula_weight 743.42
_chemical_name_systematic
;
Hexakis(N-methyl-1H-imidazole-\kN^3^)manganese(II) dibromide dihydrate
;
_space_group_IT_number 14
_symmetry_cell_setting monoclinic
_symmetry_space_group_name_Hall '-P 2ybc'
_symmetry_space_group_name_H-M 'P 1 21/c 1'
_atom_sites_solution_hydrogens geom
_atom_sites_solution_primary direct
_atom_sites_solution_secondary difmap
_cell_angle_alpha 90
_cell_angle_beta 110.993(11)
_cell_angle_gamma 90
_cell_formula_units_Z 2
_cell_length_a 8.1137(10)
_cell_length_b 13.6259(10)
_cell_length_c 16.057(2)
_cell_measurement_reflns_used 289
_cell_measurement_temperature 150
_cell_measurement_theta_max 25.0
_cell_measurement_theta_min 2.0
_cell_volume 1657.4(3)
_computing_cell_refinement 'DENZO (Otwinowski & Minor, 1997)'
_computing_data_collection 'COLLECT (Hooft, 1998)'
_computing_data_reduction DENZO
_computing_molecular_graphics 'PLATON (Spek, 2003)'
_computing_publication_material PLATON
_computing_structure_refinement 'SHELXL97 (Sheldrick, 1997)'
_computing_structure_solution 'SHELXS86 (Sheldrick, 1985)'
_diffrn_ambient_temperature 150
_diffrn_detector_area_resol_mean 18.4
_diffrn_measured_fraction_theta_full 1.000
_diffrn_measured_fraction_theta_max 1.000
_diffrn_measurement_device_type 'Nonius KappaCCD area-detector'
_diffrn_measurement_method '\f scans and \w scans with \k offset'
_diffrn_radiation_monochromator graphite
_diffrn_radiation_source 'Rotating Anode'
_diffrn_radiation_type MoK\a
_diffrn_radiation_wavelength 0.71073
_diffrn_reflns_av_R_equivalents 0.0552
_diffrn_reflns_av_sigmaI/netI 0.0203
_diffrn_reflns_limit_h_max 10
_diffrn_reflns_limit_h_min -10
_diffrn_reflns_limit_k_max 17
_diffrn_reflns_limit_k_min -17
_diffrn_reflns_limit_l_max 20
_diffrn_reflns_limit_l_min -20
_diffrn_reflns_number 42360
_diffrn_reflns_reduction_process ' ?'
_diffrn_reflns_theta_full 27.52
_diffrn_reflns_theta_max 27.52
_diffrn_reflns_theta_min 2.02
_diffrn_standards_number 0
_exptl_absorpt_coefficient_mu 2.850
_exptl_absorpt_correction_T_max 0.568
_exptl_absorpt_correction_T_min 0.309
_exptl_absorpt_correction_type multi-scan
_exptl_absorpt_process_details '(MULABS in PLATON; Spek, 2003)'
_exptl_crystal_colour colourless
_exptl_crystal_density_diffrn 1.490
_exptl_crystal_density_method 'Not Measured'
_exptl_crystal_description block
_exptl_crystal_F_000 758
_exptl_crystal_size_max 0.400
_exptl_crystal_size_mid 0.400
_exptl_crystal_size_min 0.200
_refine_diff_density_max 0.355
_refine_diff_density_min -0.404
_refine_ls_extinction_method none
_refine_ls_goodness_of_fit_ref 1.029
_refine_ls_hydrogen_treatment mixed
_refine_ls_matrix_type full
_refine_ls_number_parameters 196
_refine_ls_number_reflns 3820
_refine_ls_number_restraints 0
_refine_ls_restrained_S_all 1.029
_refine_ls_R_factor_all 0.0280
_refine_ls_R_factor_gt 0.0234
_refine_ls_shift/su_max 0.001
_refine_ls_shift/su_mean 0.000
_refine_ls_structure_factor_coef Fsqd
_refine_ls_weighting_details 'w=1/[\s^2^(F~o~^2^)+(0.0269P)^2^+1.05P] where P=(F~o~^2^+2Fc^2^)/3'
_refine_ls_weighting_scheme calc
_refine_ls_wR_factor_gt 0.0583
_refine_ls_wR_factor_ref 0.0603
_reflns_number_gt 3440
_reflns_number_total 3820
_reflns_threshold_expression I>2\s(I)
_cod_data_source_file sg2063.cif
_cod_data_source_block I
_cod_depositor_comments
;
The following automatic conversions were performed:
'_symmetry_cell_setting' value 'Monoclinic' changed to 'monoclinic'
according to '/home/saulius/struct/CIF-dictionaries/cif_core.dic'
dictionary named 'cif_core.dic' version 2.4.1 from 2010-06-29.

Automatic conversion script
Id: cif_fix_enum 1527 2010-12-29 10:47:43Z saulius 

The following automatic conversions were performed:

'_symmetry_cell_setting' value 'Monoclinic' changed to 'monoclinic'
according to /home/saulius/struct/CIF-dictionaries/cif_core.dic
dictionary named 'cif_core.dic' version 2.4.1 from 2010-06-29.

Automatic conversion script
Id: cif_fix_values 1715 2011-07-08 13:25:40Z adriana 
;
_cod_original_sg_symbol_H-M 'P 21/c'
_cod_database_code 2210777
_cod_database_fobs_code 2210777

loop_
_symmetry_equiv_pos_site_id
_symmetry_equiv_pos_as_xyz
1 x,y,z
2 -x,1/2+y,1/2-z
3 -x,-y,-z
4 x,1/2-y,1/2+z

loop_
_atom_site_aniso_label
_atom_site_aniso_U_11
_atom_site_aniso_U_22
_atom_site_aniso_U_33
_atom_site_aniso_U_12
_atom_site_aniso_U_13
_atom_site_aniso_U_23
Mn1 0.0217(2) 0.0160(2) 0.0236(2) 0.00020(10) 0.01120(10) 0.00030(10)
N1 0.0215(7) 0.0254(7) 0.0284(8) -0.0010(5) 0.0050(6) -0.0030(6)
N3 0.0262(7) 0.0190(7) 0.0246(7) -0.0014(5) 0.0097(6) -0.0011(5)
N11 0.0286(7) 0.0199(7) 0.0344(8) -0.0018(6) 0.0181(6) -0.0005(6)
N13 0.0219(7) 0.0219(7) 0.0289(7) -0.0017(5) 0.0123(6) 0.0005(6)
N21 0.0314(8) 0.0303(8) 0.0250(7) 0.0051(6) 0.0143(6) -0.0026(6)
N23 0.0282(7) 0.0224(7) 0.0271(7) 0.0026(6) 0.0146(6) 0.0012(6)
C2 0.0226(8) 0.0236(8) 0.0255(8) -0.0016(6) 0.0069(7) -0.0042(6)
C4 0.0345(9) 0.0205(8) 0.0283(9) -0.0031(7) 0.0125(7) -0.0036(7)
C5 0.0308(9) 0.0266(9) 0.0262(9) -0.0086(7) 0.0066(7) -0.0047(7)
C6 0.0293(10) 0.0427(12) 0.0455(12) 0.0101(9) -0.0029(9) -0.0075(9)
C12 0.0219(8) 0.0230(8) 0.0299(8) 0.0001(6) 0.0126(7) 0.0005(7)
C14 0.0226(8) 0.0312(9) 0.0377(10) 0.0002(7) 0.0123(8) 0.0063(8)
C15 0.0224(8) 0.0329(10) 0.0372(10) -0.0043(7) 0.0127(7) 0.0017(8)
C16 0.0450(12) 0.0196(9) 0.0650(15) 0.0001(8) 0.0318(11) 0.0062(8)
C22 0.0317(9) 0.0248(8) 0.0257(8) 0.0046(7) 0.0157(7) 0.0011(7)
C24 0.0413(10) 0.0300(9) 0.0374(10) -0.0033(8) 0.0248(9) 0.0023(8)
C25 0.0414(11) 0.0413(11) 0.0349(10) -0.0019(8) 0.0257(9) -0.0002(8)
C26 0.0597(14) 0.0355(11) 0.0421(11) 0.0071(10) 0.0280(11) -0.0101(9)
O1 0.0391(9) 0.0450(9) 0.0504(10) 0.0096(7) -0.0012(7) -0.0190(8)
Br1 0.02480(10) 0.02210(10) 0.03520(10) -0.00090(10) 0.00850(10) 0.00440(10)

loop_
_atom_site_type_symbol
_atom_site_label
_atom_site_fract_x
_atom_site_fract_y
_atom_site_fract_z
_atom_site_U_iso_or_equiv
_atom_site_thermal_displace_type
_atom_site_calc_flag
_atom_site_refinement_flags
_atom_site_occupancy
Mn Mn1 1.00000 0.00000 0.50000 0.01960(10) Uani . . 1.000
N N1 0.51987(19) 0.12304(10) 0.29794(10) 0.0262(4) Uani . . 1.000
N N3 0.76237(18) 0.04697(10) 0.38242(9) 0.0231(4) Uani . . 1.000
N N11 1.24277(19) 0.27952(10) 0.45633(10) 0.0258(4) Uani . . 1.000
N N13 1.16238(18) 0.13300(10) 0.48674(10) 0.0234(4) Uani . . 1.000
N N21 0.8502(2) 0.20603(11) 0.67376(10) 0.0278(4) Uani . . 1.000
N N23 0.90632(19) 0.08575(11) 0.59567(10) 0.0246(4) Uani . . 1.000
C C2 0.6564(2) 0.12199(12) 0.37655(12) 0.0244(5) Uani . . 1.000
C C4 0.6883(2) -0.00294(12) 0.30287(12) 0.0274(5) Uani . . 1.000
C C5 0.5388(2) 0.04288(13) 0.25065(12) 0.0289(5) Uani . . 1.000
C C6 0.3832(3) 0.19837(16) 0.26821(15) 0.0436(7) Uani . . 1.000
C C12 1.1076(2) 0.21903(12) 0.44890(11) 0.0240(5) Uani . . 1.000
C C14 1.3440(2) 0.13966(14) 0.52018(13) 0.0301(5) Uani . . 1.000
C C15 1.3946(2) 0.22968(14) 0.50210(13) 0.0303(5) Uani . . 1.000
C C16 1.2298(3) 0.38038(13) 0.42315(16) 0.0399(7) Uani . . 1.000
C C22 0.9162(2) 0.18105(13) 0.61101(11) 0.0259(5) Uani . . 1.000
C C24 0.8302(3) 0.04806(14) 0.65283(13) 0.0333(6) Uani . . 1.000
C C25 0.7951(3) 0.12113(14) 0.70125(14) 0.0359(6) Uani . . 1.000
C C26 0.8311(3) 0.30590(15) 0.70235(15) 0.0431(7) Uani . . 1.000
O O1 0.0860(2) 0.08215(13) 0.10660(12) 0.0496(5) Uani . . 1.000
Br Br1 0.72025(2) 0.378470(10) 0.431950(10) 0.02800(10) Uani . . 1.000
H H2 0.67400 0.16960 0.42220 0.0290 Uiso calc R 1.000
H H4 0.73530 -0.06090 0.28710 0.0330 Uiso calc R 1.000
H H5 0.46250 0.02340 0.19290 0.0350 Uiso calc R 1.000
H H6A 0.28740 0.18230 0.28950 0.0650 Uiso calc R 1.000
H H6B 0.33670 0.20120 0.20290 0.0650 Uiso calc R 1.000
H H6C 0.43370 0.26220 0.29220 0.0650 Uiso calc R 1.000
H H12 0.98700 0.23600 0.41990 0.0290 Uiso calc R 1.000
H H14 1.42200 0.08890 0.55120 0.0360 Uiso calc R 1.000
H H15 1.51200 0.25330 0.51810 0.0360 Uiso calc R 1.000
H H16A 1.10730 0.39440 0.38540 0.0600 Uiso calc R 1.000
H H16B 1.30620 0.38820 0.38820 0.0600 Uiso calc R 1.000
H H16C 1.26730 0.42600 0.47370 0.0600 Uiso calc R 1.000
H H22 0.96440 0.22670 0.58120 0.0310 Uiso calc R 1.000
H H24 0.80580 -0.01950 0.65760 0.0400 Uiso calc R 1.000
H H25 0.74290 0.11480 0.74530 0.0430 Uiso calc R 1.000
H H26A 0.92630 0.34710 0.69750 0.0650 Uiso calc R 1.000
H H26B 0.83740 0.30490 0.76440 0.0650 Uiso calc R 1.000
H H26C 0.71690 0.33270 0.66420 0.0650 Uiso calc R 1.000
H H1A 0.127(4) 0.031(2) 0.097(2) 0.0740 Uiso . . 1.000
H H1B -0.006(4) 0.089(2) 0.064(2) 0.0740 Uiso . . 1.000

loop_
_atom_type_symbol
_atom_type_description
_atom_type_scat_dispersion_real
_atom_type_scat_dispersion_imag
_atom_type_scat_source
O O 0.0106 0.0060 'International Tables Vol C Tables 4.2.6.8 and 6.1.1.4'
N N 0.0061 0.0033 'International Tables Vol C Tables 4.2.6.8 and 6.1.1.4'
Mn Mn 0.3368 0.7283 'International Tables Vol C Tables 4.2.6.8 and 6.1.1.4'
Br Br -0.2901 2.4595 'International Tables Vol C Tables 4.2.6.8 and 6.1.1.4'
H H 0.0000 0.0000 'International Tables Vol C Tables 4.2.6.8 and 6.1.1.4'
C C 0.0033 0.0016 'International Tables Vol C Tables 4.2.6.8 and 6.1.1.4'

loop_
_geom_angle_atom_site_label_1
_geom_angle_atom_site_label_2
_geom_angle_atom_site_label_3
_geom_angle_site_symmetry_1
_geom_angle_site_symmetry_3
_geom_angle
_geom_angle_publ_flag
N3 Mn1 N13 . . 92.60(5) yes
N3 Mn1 N23 . . 91.57(5) yes
N3 Mn1 N3 . 3_756 180.00 no
N3 Mn1 N13 . 3_756 87.40(5) yes
N3 Mn1 N23 . 3_756 88.43(5) yes
N13 Mn1 N23 . . 89.94(6) yes
N3 Mn1 N13 3_756 . 87.40(5) no
N13 Mn1 N13 . 3_756 180.00 no
N13 Mn1 N23 . 3_756 90.07(6) yes
N3 Mn1 N23 3_756 . 88.43(5) no
N13 Mn1 N23 3_756 . 90.07(6) no
N23 Mn1 N23 . 3_756 180.00 no
N3 Mn1 N13 3_756 3_756 92.60(5) no
N3 Mn1 N23 3_756 3_756 91.57(5) no
N13 Mn1 N23 3_756 3_756 89.94(6) no
H1A O1 H1B . . 105(3) no
C2 N1 C6 . . 125.91(15) no
C5 N1 C6 . . 127.02(16) no
C2 N1 C5 . . 107.02(15) no
Mn1 N3 C4 . . 126.39(11) no
C2 N3 C4 . . 105.04(14) no
Mn1 N3 C2 . . 128.37(12) no
C12 N11 C15 . . 107.03(14) no
C15 N11 C16 . . 126.53(17) no
C12 N11 C16 . . 126.44(17) no
Mn1 N13 C12 . . 129.29(12) no
C12 N13 C14 . . 104.90(15) no
Mn1 N13 C14 . . 125.79(12) no
C22 N21 C25 . . 106.96(16) no
C22 N21 C26 . . 125.94(17) no
C25 N21 C26 . . 126.99(18) no
Mn1 N23 C22 . . 128.42(12) no
Mn1 N23 C24 . . 126.81(12) no
C22 N23 C24 . . 104.75(15) no
N1 C2 N3 . . 111.81(15) no
N3 C4 C5 . . 110.01(15) no
N1 C5 C4 . . 106.12(16) no
N11 C12 N13 . . 111.97(15) no
N13 C14 C15 . . 109.82(16) no
N11 C15 C14 . . 106.29(16) no
N21 C22 N23 . . 112.07(16) no
N23 C24 C25 . . 110.20(18) no
N21 C25 C24 . . 106.02(19) no
N1 C2 H2 . . 124.00 no
N3 C2 H2 . . 124.00 no
C5 C4 H4 . . 125.00 no
N3 C4 H4 . . 125.00 no
N1 C5 H5 . . 127.00 no
C4 C5 H5 . . 127.00 no
N1 C6 H6B . . 109.00 no
N1 C6 H6C . . 110.00 no
H6A C6 H6B . . 109.00 no
H6A C6 H6C . . 109.00 no
H6B C6 H6C . . 109.00 no
N1 C6 H6A . . 109.00 no
N11 C12 H12 . . 124.00 no
N13 C12 H12 . . 124.00 no
C15 C14 H14 . . 125.00 no
N13 C14 H14 . . 125.00 no
N11 C15 H15 . . 127.00 no
C14 C15 H15 . . 127.00 no
N11 C16 H16B . . 109.00 no
N11 C16 H16C . . 109.00 no
N11 C16 H16A . . 109.00 no
H16A C16 H16C . . 109.00 no
H16B C16 H16C . . 109.00 no
H16A C16 H16B . . 110.00 no
N21 C22 H22 . . 124.00 no
N23 C22 H22 . . 124.00 no
C25 C24 H24 . . 125.00 no
N23 C24 H24 . . 125.00 no
N21 C25 H25 . . 127.00 no
C24 C25 H25 . . 127.00 no
N21 C26 H26B . . 109.00 no
N21 C26 H26C . . 109.00 no
N21 C26 H26A . . 109.00 no
H26A C26 H26C . . 109.00 no
H26B C26 H26C . . 110.00 no
H26A C26 H26B . . 109.00 no

loop_
_geom_bond_atom_site_label_1
_geom_bond_atom_site_label_2
_geom_bond_site_symmetry_2
_geom_bond_distance
_geom_bond_publ_flag
Mn1 N3 . 2.2546(14) yes
Mn1 N13 . 2.2949(15) yes
Mn1 N23 . 2.2670(16) yes
Mn1 N3 3_756 2.2546(14) no
Mn1 N13 3_756 2.2949(15) no
Mn1 N23 3_756 2.2670(16) no
O1 H1B . 0.82(3) no
O1 H1A . 0.81(3) no
N1 C5 . 1.370(2) no
N1 C2 . 1.349(2) no
N1 C6 . 1.460(3) no
N3 C4 . 1.380(2) no
N3 C2 . 1.317(2) no
N11 C16 . 1.464(2) no
N11 C15 . 1.368(2) no
N11 C12 . 1.343(2) no
N13 C14 . 1.379(2) no
N13 C12 . 1.322(2) no
N21 C22 . 1.343(2) no
N21 C25 . 1.369(3) no
N21 C26 . 1.462(3) no
N23 C22 . 1.319(2) no
N23 C24 . 1.376(3) no
C4 C5 . 1.355(2) no
C14 C15 . 1.358(3) no
C24 C25 . 1.355(3) no
C2 H2 . 0.9500 no
C4 H4 . 0.9500 no
C5 H5 . 0.9500 no
C6 H6C . 0.9800 no
C6 H6B . 0.9800 no
C6 H6A . 0.9800 no
C12 H12 . 0.9500 no
C14 H14 . 0.9500 no
C15 H15 . 0.9500 no
C16 H16B . 0.9800 no
C16 H16A . 0.9800 no
C16 H16C . 0.9800 no
C22 H22 . 0.9500 no
C24 H24 . 0.9500 no
C25 H25 . 0.9500 no
C26 H26C . 0.9800 no
C26 H26A . 0.9800 no
C26 H26B . 0.9800 no

loop_
_geom_contact_atom_site_label_1
_geom_contact_atom_site_label_2
_geom_contact_distance
_geom_contact_site_symmetry_2
_geom_contact_publ_flag
Br1 O1 3.3547(18) 2_655 no
Br1 O1 3.3161(18) 4_655 no
Br1 C12 3.7495(18) . no
Br1 C5 3.6902(19) 2_655 no
Br1 C2 3.5976(17) . no
Br1 H15 3.0600 1_455 no
Br1 H5 2.8300 2_655 no
Br1 H16C 3.0500 3_766 no
Br1 H22 3.2500 . no
Br1 H1B 2.50(3) 4_655 no
Br1 H25 3.0700 4_554 no
Br1 H16B 3.1800 1_455 no
Br1 H1A 2.55(3) 2_655 no
Br1 H2 2.8700 . no
Br1 H6C 3.0400 . no
Br1 H12 2.9600 . no
O1 C6 3.252(3) . no
O1 Br1 3.3547(18) 2_645 no
O1 Br1 3.3160(18) 4_454 no
O1 C26 3.354(3) 4_454 no
O1 H22 2.7600 4_454 no
O1 H26A 2.4700 4_454 no
O1 H6B 2.6300 . no
N3 N23 3.241(2) . no
N3 N13 3.289(2) . no
N3 C14 3.260(2) 3_756 no
N3 N13 3.143(2) 3_756 no
N3 N23 3.153(2) 3_756 no
N13 N3 3.289(2) . no
N13 N3 3.143(2) 3_756 no
N13 N23 3.224(2) . no
N13 C22 3.355(2) . no
N13 N23 3.228(2) 3_756 no
N13 C24 3.348(2) 3_756 no
N23 N3 3.241(2) . no
N23 N3 3.153(2) 3_756 no
N23 C4 3.303(2) 3_756 no
N23 N13 3.224(2) . no
N23 C2 3.409(2) . no
N23 N13 3.228(2) 3_756 no
N3 H14 2.8200 3_756 no
N13 H22 2.8700 . no
N13 H24 2.8700 3_756 no
N23 H4 2.8600 3_756 no
C2 Br1 3.5976(17) . no
C4 C14 3.485(3) 3_756 no
C4 C26 3.535(3) 4_554 no
C5 C26 3.434(3) 4_554 no
C5 Br1 3.6902(19) 2_645 no
C6 O1 3.252(3) . no
C12 Br1 3.7495(18) . no
C12 C22 3.515(2) . no
C14 C4 3.485(3) 3_756 no
C22 C12 3.515(2) . no
C26 C5 3.434(3) 4_555 no
C26 C4 3.535(3) 4_555 no
C26 O1 3.354(3) 4_655 no
C2 H12 2.9600 . no
C2 H26B 2.8800 4_554 no
C4 H14 3.0300 3_756 no
C5 H26C 2.8900 4_554 no
C12 H26B 3.0100 4_554 no
C12 H22 2.7600 . no
C15 H2 3.0900 1_655 no
C22 H2 2.9700 . no
H1A Br1 2.55(3) 2_645 no
H1B H26A 2.5500 4_454 no
H1B Br1 2.50(3) 4_454 no
H1B H22 2.5500 4_454 no
H2 C22 2.9700 . no
H2 Br1 2.8700 . no
H2 C15 3.0900 1_455 no
H4 N23 2.8600 3_756 no
H5 Br1 2.8300 2_645 no
H6A H24 2.5800 3_656 no
H6B O1 2.6300 . no
H6C Br1 3.0400 . no
H12 Br1 2.9600 . no
H12 C2 2.9600 . no
H12 H16A 2.5100 . no
H12 H26B 2.4200 4_554 no
H14 N3 2.8200 3_756 no
H14 C4 3.0300 3_756 no
H15 H26C 2.5800 1_655 no
H15 Br1 3.0600 1_655 no
H16A H12 2.5100 . no
H16B Br1 3.1800 1_655 no
H16C Br1 3.0500 3_766 no
H22 Br1 3.2500 . no
H22 O1 2.7600 4_655 no
H22 H1B 2.5500 4_655 no
H22 C12 2.7600 . no
H22 H26A 2.5900 . no
H22 N13 2.8700 . no
H24 N13 2.8700 3_756 no
H24 H6A 2.5800 3_656 no
H25 Br1 3.0700 4_555 no
H26A H1B 2.5500 4_655 no
H26A H22 2.5900 . no
H26A O1 2.4700 4_655 no
H26B H12 2.4200 4_555 no
H26B C2 2.8800 4_555 no
H26B C12 3.0100 4_555 no
H26C C5 2.8900 4_555 no
H26C H15 2.5800 1_455 no

loop_
_geom_hbond_atom_site_label_D
_geom_hbond_atom_site_label_H
_geom_hbond_atom_site_label_A
_geom_hbond_site_symmetry_A
_geom_hbond_distance_DH
_geom_hbond_distance_HA
_geom_hbond_distance_DA
_geom_hbond_angle_DHA
_geom_hbond_publ_flag
O1 H1A Br1 2_645 0.81(3) 2.55(3) 3.3547(18) 175(3) yes
O1 H1B Br1 4_454 0.82(3) 2.50(3) 3.3160(18) 176(2) yes
C2 H2 Br1 . 0.9500 2.8700 3.5976(17) 134.00 no
C5 H5 Br1 2_645 0.9500 2.8300 3.6902(19) 152.00 no
C26 H26A O1 4_655 0.9800 2.4700 3.354(3) 150.00 no

loop_
_geom_torsion_atom_site_label_1
_geom_torsion_atom_site_label_2
_geom_torsion_atom_site_label_3
_geom_torsion_atom_site_label_4
_geom_torsion_site_symmetry_1
_geom_torsion
_geom_torsion_publ_flag
N13 Mn1 N3 C2 . -70.16(15) no
N13 Mn1 N3 C4 . 115.84(14) no
N23 Mn1 N3 C2 . 19.85(15) no
N23 Mn1 N3 C4 . -154.16(14) no
N13 Mn1 N3 C2 3_756 109.84(15) no
N13 Mn1 N3 C4 3_756 -64.16(14) no
N23 Mn1 N3 C2 3_756 -160.15(15) no
N23 Mn1 N3 C4 3_756 25.84(14) no
N3 Mn1 N13 C12 . 23.10(15) no
N3 Mn1 N13 C14 . -158.70(15) no
N23 Mn1 N13 C12 . -68.47(15) no
N23 Mn1 N13 C14 . 109.73(15) no
N3 Mn1 N13 C12 3_756 -156.90(15) no
N3 Mn1 N13 C14 3_756 21.30(15) no
N23 Mn1 N13 C12 3_756 111.53(15) no
N23 Mn1 N13 C14 3_756 -70.27(15) no
N3 Mn1 N23 C22 . -77.94(16) no
N3 Mn1 N23 C24 . 104.07(17) no
N13 Mn1 N23 C22 . 14.65(16) no
N13 Mn1 N23 C24 . -163.34(17) no
N3 Mn1 N23 C22 3_756 102.06(16) no
N3 Mn1 N23 C24 3_756 -75.93(17) no
N13 Mn1 N23 C22 3_756 -165.35(16) no
N13 Mn1 N23 C24 3_756 16.66(17) no
C5 N1 C2 N3 . 0.6(2) no
C6 N1 C2 N3 . -176.92(18) no
C2 N1 C5 C4 . -0.6(2) no
C6 N1 C5 C4 . 176.83(18) no
Mn1 N3 C2 N1 . -175.27(11) no
C4 N3 C2 N1 . -0.3(2) no
Mn1 N3 C4 C5 . 175.00(12) no
C2 N3 C4 C5 . -0.1(2) no
C15 N11 C12 N13 . -0.2(2) no
C16 N11 C12 N13 . -179.17(17) no
C12 N11 C15 C14 . 0.4(2) no
C16 N11 C15 C14 . 179.32(18) no
Mn1 N13 C12 N11 . 178.46(11) no
C14 N13 C12 N11 . 0.0(2) no
Mn1 N13 C14 C15 . -178.29(12) no
C12 N13 C14 C15 . 0.3(2) no
C25 N21 C22 N23 . 0.4(2) no
C26 N21 C22 N23 . -175.94(18) no
C22 N21 C25 C24 . -0.3(2) no
C26 N21 C25 C24 . 176.0(2) no
Mn1 N23 C22 N21 . -178.73(12) no
C24 N23 C22 N21 . -0.4(2) no
Mn1 N23 C24 C25 . 178.58(15) no
C22 N23 C24 C25 . 0.2(2) no
N3 C4 C5 N1 . 0.5(2) no
N13 C14 C15 N11 . -0.4(2) no
N23 C24 C25 N21 . 0.1(3) no
